data_4135400
loop_
_publ_author_name
'Gangadharappa, Sathish Chatnahalli'
'Maisuls, Iv\'an'
'Schwab, Dominik A.'
'K\"osters, Jutta'
'Doltsinis, Nikos L.'
'Strassert, Cristian A.'

_publ_section_title
;
 Compensation of Hybridization Defects in Phosphorescent Complexes with
 Pnictogen-Based Ligands-A Structural, Photophysical, and Theoretical
 Case-Study with Predictive Character.
;
_journal_issue 51
_journal_name_full 'Journal of the American Chemical Society'
_journal_page_first 21353
_journal_page_last 21367
_journal_paper_doi 10.1021/jacs.0c09467
_journal_volume 142
_journal_year 2020
_chemical_formula_sum 'C29 H18 F6 N7 P Pt'
_chemical_formula_weight 804.56
_space_group_crystal_system monoclinic
_space_group_IT_number 14
_space_group_name_Hall '-P 2yn'
_space_group_name_H-M_alt 'P 1 21/n 1'
_atom_sites_solution_hydrogens geom
_audit_creation_method SHELXL-2014/7
_cell_angle_alpha 90
_cell_angle_beta 112.7530(10)
_cell_angle_gamma 90
_cell_formula_units_Z 4
_cell_length_a 17.3133(3)
_cell_length_b 7.80250(10)
_cell_length_c 21.8762(4)
_cell_measurement_reflns_used 55252
_cell_measurement_temperature 456(2)
_cell_measurement_theta_max 32.74
_cell_measurement_theta_min 2.56
_cell_volume 2725.22(8)
_computing_cell_refinement 'STOE X-AREA'
_computing_data_collection 'STOE X-AREA'
_computing_data_reduction 'STOE X-RED'
_computing_structure_refinement 'SHELXL-2014/7 (Sheldrick, 2014)'
_computing_structure_solution 'SHELXS-97 (Sheldrick, 2008)'
_diffrn_ambient_temperature 456(2)
_diffrn_measured_fraction_theta_full 0.999
_diffrn_measured_fraction_theta_max 0.987
_diffrn_measurement_device_type Pilatus100K
_diffrn_measurement_method 'rotation method'
_diffrn_radiation_type MoK\a
_diffrn_radiation_wavelength 0.71073
_diffrn_reflns_av_R_equivalents 0.0382
_diffrn_reflns_av_unetI/netI 0.0340
_diffrn_reflns_Laue_measured_fraction_full 0.999
_diffrn_reflns_Laue_measured_fraction_max 0.987
_diffrn_reflns_limit_h_max 25
_diffrn_reflns_limit_h_min -26
_diffrn_reflns_limit_k_max 11
_diffrn_reflns_limit_k_min -11
_diffrn_reflns_limit_l_max 32
_diffrn_reflns_limit_l_min -32
_diffrn_reflns_number 70635
_diffrn_reflns_point_group_measured_fraction_full 0.999
_diffrn_reflns_point_group_measured_fraction_max 0.987
_diffrn_reflns_theta_full 25.242
_diffrn_reflns_theta_max 32.420
_diffrn_reflns_theta_min 2.551
_diffrn_source 'Mo Genix 3D VHF'
_exptl_absorpt_coefficient_mu 5.284
_exptl_absorpt_correction_T_max 0.8581
_exptl_absorpt_correction_T_min 0.1757
_exptl_absorpt_correction_type numerical
_exptl_absorpt_process_details 'STOE X-RED'
_exptl_crystal_colour colourless
_exptl_crystal_density_diffrn 1.961
_exptl_crystal_density_meas 1.966
_exptl_crystal_density_method 'not measured'
_exptl_crystal_description block
_exptl_crystal_F_000 1552
_exptl_crystal_size_max 0.340
_exptl_crystal_size_mid 0.080
_exptl_crystal_size_min 0.040
_refine_diff_density_max 2.231
_refine_diff_density_min -1.284
_refine_diff_density_rms 0.128
_refine_ls_extinction_method none
_refine_ls_goodness_of_fit_ref 0.943
_refine_ls_hydrogen_treatment constr
_refine_ls_matrix_type full
_refine_ls_number_parameters 397
_refine_ls_number_reflns 9672
_refine_ls_number_restraints 0
_refine_ls_restrained_S_all 0.943
_refine_ls_R_factor_all 0.0353
_refine_ls_R_factor_gt 0.0246
_refine_ls_shift/su_max 0.003
_refine_ls_shift/su_mean 0.000
_refine_ls_structure_factor_coef Fsqd
_refine_ls_weighting_details 'w=1/[\s^2^(Fo^2^)+(0.0311P)^2^] where P=(Fo^2^+2Fc^2^)/3'
_refine_ls_weighting_scheme calc
_refine_ls_wR_factor_gt 0.0523
_refine_ls_wR_factor_ref 0.0541
_reflns_Friedel_coverage 0.000
_reflns_number_gt 7810
_reflns_number_total 9672
_reflns_threshold_expression 'I > 2\s(I)'
_cod_data_source_file Sg39_p21n_a_[CF3_P].cif
_cod_data_source_block Sg39_p21n_a
_cod_depositor_comments 'Adding full bibliography for 4135398--4135402.cif.'
_cod_original_sg_symbol_H-M 'P 21/n'
_cod_database_code 4135400
_shelx_shelxl_version_number 2014/7
_shelx_space_group_comment
;
The symmetry employed for this shelxl refinement is uniquely defined
by the following loop, which should always be used as a source of
symmetry information in preference to the above space-group names.
They are only intended as comments.
;
_shelx_estimated_absorpt_t_min 0.267
_shelx_estimated_absorpt_t_max 0.816

loop_
_space_group_symop_operation_xyz
'x, y, z'
'-x+1/2, y+1/2, -z+1/2'
'-x, -y, -z'
'x-1/2, -y-1/2, z-1/2'

loop_
_atom_site_label
_atom_site_type_symbol
_atom_site_fract_x
_atom_site_fract_y
_atom_site_fract_z
_atom_site_U_iso_or_equiv
_atom_site_adp_type
_atom_site_occupancy
_atom_site_site_symmetry_order
_atom_site_calc_flag
_atom_site_refinement_flags_posn
_atom_site_refinement_flags_adp
_atom_site_refinement_flags_occupancy
_atom_site_disorder_assembly
_atom_site_disorder_group
N1 N 0.55838(13) 0.7415(3) 0.34151(10) 0.0139(4) Uani 1 1 d . . . . .
N2 N 0.58176(14) 0.7198(3) 0.28952(10) 0.0163(4) Uani 1 1 d . . . . .
C3 C 0.51839(16) 0.7900(3) 0.23954(12) 0.0158(4) Uani 1 1 d . . . . .
N4 N 0.45515(14) 0.8554(3) 0.25375(10) 0.0164(4) Uani 1 1 d . . . . .
C5 C 0.48319(14) 0.8224(3) 0.31848(11) 0.0144(4) Uani 1 1 d . . . . .
C6 C 0.44331(15) 0.8517(3) 0.36530(12) 0.0146(4) Uani 1 1 d . . . . .
N7 N 0.49076(13) 0.7878(3) 0.42522(10) 0.0135(4) Uani 1 1 d . . . . .
C8 C 0.36703(16) 0.9290(3) 0.35485(13) 0.0180(5) Uani 1 1 d . . . . .
H8 H 0.3336 0.9732 0.3136 0.022 Uiso 1 1 calc R U . . .
C9 C 0.34238(16) 0.9382(4) 0.40806(13) 0.0183(5) Uani 1 1 d . . . . .
H9 H 0.2918 0.9905 0.4024 0.022 Uiso 1 1 calc R U . . .
C10 C 0.39172(16) 0.8707(3) 0.46965(13) 0.0169(5) Uani 1 1 d . . . . .
H10 H 0.3746 0.8765 0.5050 0.020 Uiso 1 1 calc R U . . .
C11 C 0.46707(15) 0.7948(3) 0.47701(12) 0.0141(4) Uani 1 1 d . . . . .
C12 C 0.52987(15) 0.7150(3) 0.53490(12) 0.0142(4) Uani 1 1 d . . . . .
N13 N 0.53187(13) 0.7008(3) 0.59640(10) 0.0157(4) Uani 1 1 d . . . . .
C14 C 0.60564(16) 0.6184(3) 0.62650(12) 0.0146(4) Uani 1 1 d . . . . .
N15 N 0.64808(14) 0.5815(3) 0.58890(11) 0.0169(4) Uani 1 1 d . . . . .
N16 N 0.59828(13) 0.6449(3) 0.52857(10) 0.0137(4) Uani 1 1 d . . . . .
C17 C 0.51505(17) 0.7903(3) 0.17019(12) 0.0172(5) Uani 1 1 d . . . . .
F18 F 0.44471(12) 0.7188(2) 0.12796(8) 0.0263(4) Uani 1 1 d . . . . .
F19 F 0.51730(12) 0.9490(2) 0.14758(8) 0.0259(4) Uani 1 1 d . . . . .
F20 F 0.57910(12) 0.7050(3) 0.16557(9) 0.0329(5) Uani 1 1 d . . . . .
C21 C 0.63970(16) 0.5793(3) 0.69902(12) 0.0168(4) Uani 1 1 d . . . . .
F22 F 0.57818(11) 0.5476(3) 0.72025(8) 0.0271(4) Uani 1 1 d . . . . .
F23 F 0.69067(12) 0.4450(2) 0.71453(8) 0.0269(4) Uani 1 1 d . . . . .
F24 F 0.68348(12) 0.7114(2) 0.73542(8) 0.0266(4) Uani 1 1 d . . . . .
Pt25 Pt 0.60009(2) 0.66979(2) 0.43710(2) 0.01208(2) Uani 1 1 d . . . . .
P26 P 0.71811(4) 0.53434(8) 0.44127(3) 0.01242(11) Uani 1 1 d . . . . .
C27 C 0.69446(15) 0.4078(3) 0.36645(11) 0.0138(4) Uani 1 1 d . . . . .
C28 C 0.61907(16) 0.3180(4) 0.34173(12) 0.0169(4) Uani 1 1 d . . . . .
H28 H 0.5829 0.3218 0.3639 0.020 Uiso 1 1 calc R U . . .
C29 C 0.59806(18) 0.2227(4) 0.28393(14) 0.0214(5) Uani 1 1 d . . . . .
H29 H 0.5478 0.1625 0.2675 0.026 Uiso 1 1 calc R U . . .
C30 C 0.65173(19) 0.2169(4) 0.25064(13) 0.0218(5) Uani 1 1 d . . . . .
H30 H 0.6370 0.1549 0.2115 0.026 Uiso 1 1 calc R U . . .
C31 C 0.72748(18) 0.3038(4) 0.27574(13) 0.0206(5) Uani 1 1 d . . . . .
H31 H 0.7639 0.2985 0.2538 0.025 Uiso 1 1 calc R U . . .
C32 C 0.74903(16) 0.3988(4) 0.33382(12) 0.0170(4) Uani 1 1 d . . . . .
H32 H 0.8000 0.4564 0.3508 0.020 Uiso 1 1 calc R U . . .
C33 C 0.80036(14) 0.6797(3) 0.44137(11) 0.0134(4) Uani 1 1 d . . . . .
C34 C 0.77821(16) 0.8243(4) 0.40093(12) 0.0164(4) Uani 1 1 d . . . . .
H34 H 0.7220 0.8519 0.3782 0.020 Uiso 1 1 calc R U . . .
C35 C 0.84028(17) 0.9277(3) 0.39446(13) 0.0186(5) Uani 1 1 d . . . . .
H35 H 0.8255 1.0236 0.3671 0.022 Uiso 1 1 calc R U . . .
C36 C 0.92404(17) 0.8878(4) 0.42880(13) 0.0201(5) Uani 1 1 d . . . . .
H36 H 0.9654 0.9561 0.4241 0.024 Uiso 1 1 calc R U . . .
C37 C 0.94603(17) 0.7467(4) 0.47005(14) 0.0209(5) Uani 1 1 d . . . . .
H37 H 1.0023 0.7219 0.4937 0.025 Uiso 1 1 calc R U . . .
C38 C 0.88490(16) 0.6413(3) 0.47652(13) 0.0176(5) Uani 1 1 d . . . . .
H38 H 0.9002 0.5458 0.5041 0.021 Uiso 1 1 calc R U . . .
C39 C 0.78870(16) 0.2193(3) 0.49652(12) 0.0164(4) Uani 1 1 d . . . . .
H00W H 0.7679 0.1777 0.4533 0.020 Uiso 1 1 calc R U . . .
C40 C 0.83655(17) 0.1137(4) 0.54851(13) 0.0186(5) Uani 1 1 d . . . . .
H00Y H 0.8480 0.0018 0.5400 0.022 Uiso 1 1 calc R U . . .
C41 C 0.86739(16) 0.1751(4) 0.61326(12) 0.0196(5) Uani 1 1 d . . . . .
H41 H 0.8994 0.1041 0.6480 0.023 Uiso 1 1 calc R U . . .
C42 C 0.85055(16) 0.3420(4) 0.62621(12) 0.0183(4) Uani 1 1 d . . . . .
H42 H 0.8709 0.3824 0.6696 0.022 Uiso 1 1 calc R U . . .
C43 C 0.80325(16) 0.4488(3) 0.57433(12) 0.0155(4) Uani 1 1 d . . . . .
H43 H 0.7925 0.5610 0.5830 0.019 Uiso 1 1 calc R U . . .
C44 C 0.77171(15) 0.3877(3) 0.50891(12) 0.0136(4) Uani 1 1 d . . . . .

loop_
_atom_site_aniso_label
_atom_site_aniso_U_11
_atom_site_aniso_U_22
_atom_site_aniso_U_33
_atom_site_aniso_U_23
_atom_site_aniso_U_13
_atom_site_aniso_U_12
N1 0.0138(9) 0.0179(10) 0.0090(8) 0.0024(7) 0.0032(7) 0.0017(7)
N2 0.0159(9) 0.0177(10) 0.0149(9) -0.0014(7) 0.0056(8) 0.0005(8)
C3 0.0154(10) 0.0167(11) 0.0139(10) -0.0015(8) 0.0042(9) -0.0002(8)
N4 0.0156(9) 0.0172(11) 0.0161(9) -0.0004(7) 0.0057(8) 0.0009(7)
C5 0.0118(9) 0.0151(10) 0.0156(9) 0.0004(9) 0.0045(8) 0.0005(9)
C6 0.0148(10) 0.0128(11) 0.0152(9) -0.0013(8) 0.0049(8) -0.0009(8)
N7 0.0108(8) 0.0141(9) 0.0158(9) -0.0006(7) 0.0053(7) 0.0020(7)
C8 0.0145(11) 0.0168(11) 0.0212(11) -0.0011(9) 0.0052(9) 0.0005(9)
C9 0.0138(11) 0.0182(12) 0.0228(12) -0.0021(9) 0.0071(10) 0.0008(9)
C10 0.0139(10) 0.0160(11) 0.0219(11) -0.0030(9) 0.0083(9) 0.0001(8)
C11 0.0125(10) 0.0141(11) 0.0152(10) -0.0016(8) 0.0048(8) -0.0011(8)
C12 0.0123(10) 0.0140(10) 0.0167(10) -0.0015(8) 0.0062(8) -0.0006(8)
N13 0.0143(9) 0.0175(11) 0.0167(9) -0.0017(7) 0.0075(8) -0.0016(7)
C14 0.0150(10) 0.0157(10) 0.0125(9) -0.0012(8) 0.0049(8) -0.0017(8)
N15 0.0165(10) 0.0175(10) 0.0166(9) -0.0003(8) 0.0064(8) 0.0005(8)
N16 0.0139(9) 0.0171(10) 0.0113(8) -0.0013(7) 0.0061(7) -0.0006(7)
C17 0.0179(11) 0.0171(12) 0.0147(10) -0.0001(8) 0.0043(9) 0.0001(9)
F18 0.0268(9) 0.0317(9) 0.0165(7) -0.0047(6) 0.0040(7) -0.0111(7)
F19 0.0381(10) 0.0207(8) 0.0208(7) 0.0011(6) 0.0134(7) -0.0057(7)
F20 0.0323(10) 0.0485(13) 0.0199(8) 0.0015(8) 0.0122(7) 0.0189(9)
C21 0.0171(11) 0.0166(11) 0.0172(10) -0.0011(8) 0.0070(9) -0.0023(9)
F22 0.0234(8) 0.0410(11) 0.0194(7) 0.0057(7) 0.0111(7) -0.0029(7)
F23 0.0319(9) 0.0258(9) 0.0199(7) 0.0031(6) 0.0067(7) 0.0110(7)
F24 0.0346(10) 0.0208(8) 0.0187(7) -0.0032(6) 0.0042(7) -0.0089(7)
Pt25 0.01138(4) 0.01290(4) 0.01201(4) -0.00055(4) 0.00458(3) 0.00073(4)
P26 0.0125(3) 0.0124(3) 0.0125(2) -0.0002(2) 0.0050(2) 0.0004(2)
C27 0.0158(10) 0.0138(11) 0.0116(9) -0.0012(8) 0.0051(8) 0.0014(8)
C28 0.0168(10) 0.0168(11) 0.0188(10) -0.0038(9) 0.0086(9) -0.0036(9)
C29 0.0203(12) 0.0218(12) 0.0223(12) -0.0058(10) 0.0084(10) -0.0044(10)
C30 0.0250(13) 0.0234(13) 0.0171(11) -0.0073(9) 0.0085(10) -0.0031(10)
C31 0.0223(12) 0.0256(14) 0.0164(10) -0.0025(9) 0.0102(10) -0.0001(10)
C32 0.0159(11) 0.0196(12) 0.0152(10) -0.0004(9) 0.0056(9) 0.0007(9)
C33 0.0134(9) 0.0121(10) 0.0153(9) -0.0011(8) 0.0065(8) -0.0015(8)
C34 0.0166(10) 0.0148(10) 0.0173(10) -0.0012(9) 0.0061(8) -0.0002(9)
C35 0.0218(12) 0.0159(11) 0.0185(11) 0.0019(9) 0.0082(10) -0.0009(9)
C36 0.0186(12) 0.0210(12) 0.0227(12) -0.0013(10) 0.0100(10) -0.0043(10)
C37 0.0141(11) 0.0228(13) 0.0243(12) -0.0007(10) 0.0058(10) -0.0009(9)
C38 0.0149(10) 0.0173(12) 0.0201(11) 0.0022(9) 0.0062(9) 0.0019(8)
C39 0.0172(11) 0.0157(11) 0.0157(10) -0.0008(8) 0.0056(9) 0.0007(9)
C40 0.0216(12) 0.0149(11) 0.0190(11) 0.0026(9) 0.0073(10) 0.0045(9)
C41 0.0193(11) 0.0209(12) 0.0174(10) 0.0058(10) 0.0058(9) 0.0033(10)
C42 0.0177(11) 0.0221(12) 0.0143(9) 0.0005(9) 0.0053(9) 0.0005(10)
C43 0.0155(11) 0.0164(11) 0.0147(10) -0.0005(8) 0.0061(9) 0.0004(8)
C44 0.0120(10) 0.0149(10) 0.0143(9) 0.0016(8) 0.0057(8) 0.0007(8)

loop_
_atom_type_symbol
_atom_type_description
_atom_type_scat_dispersion_real
_atom_type_scat_dispersion_imag
_atom_type_scat_source
C C 0.0033 0.0016 'International Tables Vol C Tables 4.2.6.8 and 6.1.1.4'
H H 0.0000 0.0000 'International Tables Vol C Tables 4.2.6.8 and 6.1.1.4'
F F 0.0171 0.0103 'International Tables Vol C Tables 4.2.6.8 and 6.1.1.4'
N N 0.0061 0.0033 'International Tables Vol C Tables 4.2.6.8 and 6.1.1.4'
Pt Pt -1.7033 8.3905 'International Tables Vol C Tables 4.2.6.8 and 6.1.1.4'
P P 0.1023 0.0942 'International Tables Vol C Tables 4.2.6.8 and 6.1.1.4'

loop_
_geom_angle_atom_site_label_1
_geom_angle_atom_site_label_2
_geom_angle_atom_site_label_3
_geom_angle
_geom_angle_site_symmetry_1
_geom_angle_site_symmetry_3
_geom_angle_publ_flag
C5 N1 N2 107.53(19) . . ?
C5 N1 Pt25 115.03(15) . . ?
N2 N1 Pt25 137.18(17) . . ?
C3 N2 N1 102.6(2) . . ?
N2 C3 N4 116.8(2) . . ?
N2 C3 C17 122.0(2) . . ?
N4 C3 C17 121.1(2) . . ?
C5 N4 C3 100.2(2) . . ?
N4 C5 N1 112.8(2) . . ?
N4 C5 C6 129.8(2) . . ?
N1 C5 C6 117.3(2) . . ?
N7 C6 C8 120.4(2) . . ?
N7 C6 C5 110.5(2) . . ?
C8 C6 C5 129.1(2) . . ?
C6 N7 C11 122.3(2) . . ?
C6 N7 Pt25 118.76(16) . . ?
C11 N7 Pt25 118.89(17) . . ?
C9 C8 C6 117.8(2) . . ?
C9 C8 H8 121.1 . . ?
C6 C8 H8 121.1 . . ?
C8 C9 C10 121.4(2) . . ?
C8 C9 H9 119.3 . . ?
C10 C9 H9 119.3 . . ?
C11 C10 C9 118.2(2) . . ?
C11 C10 H10 120.9 . . ?
C9 C10 H10 120.9 . . ?
N7 C11 C10 120.0(2) . . ?
N7 C11 C12 110.3(2) . . ?
C10 C11 C12 129.7(2) . . ?
N13 C12 N16 112.6(2) . . ?
N13 C12 C11 129.2(2) . . ?
N16 C12 C11 118.1(2) . . ?
C12 N13 C14 100.5(2) . . ?
N15 C14 N13 116.5(2) . . ?
N15 C14 C21 121.8(2) . . ?
N13 C14 C21 121.6(2) . . ?
C14 N15 N16 103.1(2) . . ?
N15 N16 C12 107.32(19) . . ?
N15 N16 Pt25 138.46(16) . . ?
C12 N16 Pt25 114.17(16) . . ?
F20 C17 F18 107.6(2) . . ?
F20 C17 F19 106.9(2) . . ?
F18 C17 F19 106.3(2) . . ?
F20 C17 C3 111.7(2) . . ?
F18 C17 C3 111.6(2) . . ?
F19 C17 C3 112.4(2) . . ?
F23 C21 F22 107.8(2) . . ?
F23 C21 F24 106.7(2) . . ?
F22 C21 F24 106.2(2) . . ?
F23 C21 C14 112.5(2) . . ?
F22 C21 C14 111.4(2) . . ?
F24 C21 C14 111.9(2) . . ?
N1 Pt25 N16 156.82(9) . . ?
N1 Pt25 N7 78.36(8) . . ?
N16 Pt25 N7 78.45(8) . . ?
N1 Pt25 P26 97.30(6) . . ?
N16 Pt25 P26 105.88(6) . . ?
N7 Pt25 P26 175.30(6) . . ?
C44 P26 C27 104.92(11) . . ?
C44 P26 C33 103.81(11) . . ?
C27 P26 C33 104.09(11) . . ?
C44 P26 Pt25 119.62(8) . . ?
C27 P26 Pt25 109.32(8) . . ?
C33 P26 Pt25 113.67(8) . . ?
C32 C27 C28 119.8(2) . . ?
C32 C27 P26 121.9(2) . . ?
C28 C27 P26 118.29(18) . . ?
C29 C28 C27 119.9(2) . . ?
C29 C28 H28 120.0 . . ?
C27 C28 H28 120.0 . . ?
C30 C29 C28 120.2(3) . . ?
C30 C29 H29 119.9 . . ?
C28 C29 H29 119.9 . . ?
C29 C30 C31 120.0(2) . . ?
C29 C30 H30 120.0 . . ?
C31 C30 H30 120.0 . . ?
C30 C31 C32 120.0(2) . . ?
C30 C31 H31 120.0 . . ?
C32 C31 H31 120.0 . . ?
C27 C32 C31 120.0(2) . . ?
C27 C32 H32 120.0 . . ?
C31 C32 H32 120.0 . . ?
C34 C33 C38 119.7(2) . . ?
C34 C33 P26 118.75(18) . . ?
C38 C33 P26 121.29(19) . . ?
C33 C34 C35 120.0(2) . . ?
C33 C34 H34 120.0 . . ?
C35 C34 H34 120.0 . . ?
C36 C35 C34 120.1(2) . . ?
C36 C35 H35 120.0 . . ?
C34 C35 H35 120.0 . . ?
C37 C36 C35 120.0(2) . . ?
C37 C36 H36 120.0 . . ?
C35 C36 H36 120.0 . . ?
C36 C37 C38 120.7(3) . . ?
C36 C37 H37 119.7 . . ?
C38 C37 H37 119.7 . . ?
C37 C38 C33 119.6(2) . . ?
C37 C38 H38 120.2 . . ?
C33 C38 H38 120.2 . . ?
C40 C39 C44 120.2(2) . . ?
C40 C39 H00W 119.9 . . ?
C44 C39 H00W 119.9 . . ?
C39 C40 C41 120.1(3) . . ?
C39 C40 H00Y 119.9 . . ?
C41 C40 H00Y 119.9 . . ?
C42 C41 C40 120.2(2) . . ?
C42 C41 H41 119.9 . . ?
C40 C41 H41 119.9 . . ?
C41 C42 C43 120.0(2) . . ?
C41 C42 H42 120.0 . . ?
C43 C42 H42 120.0 . . ?
C42 C43 C44 120.2(2) . . ?
C42 C43 H43 119.9 . . ?
C44 C43 H43 119.9 . . ?
C39 C44 C43 119.3(2) . . ?
C39 C44 P26 120.97(18) . . ?
C43 C44 P26 119.44(19) . . ?

loop_
_geom_bond_atom_site_label_1
_geom_bond_atom_site_label_2
_geom_bond_distance
_geom_bond_site_symmetry_2
_geom_bond_publ_flag
N1 C5 1.356(3) . ?
N1 N2 1.357(3) . ?
N1 Pt25 2.0099(19) . ?
N2 C3 1.331(3) . ?
C3 N4 1.349(3) . ?
C3 C17 1.496(3) . ?
N4 C5 1.333(3) . ?
C5 C6 1.458(3) . ?
C6 N7 1.345(3) . ?
C6 C8 1.388(4) . ?
N7 C11 1.347(3) . ?
N7 Pt25 2.029(2) . ?
C8 C9 1.388(4) . ?
C8 H8 0.9300 . ?
C9 C10 1.390(4) . ?
C9 H9 0.9300 . ?
C10 C11 1.385(3) . ?
C10 H10 0.9300 . ?
C11 C12 1.452(3) . ?
C12 N13 1.337(3) . ?
C12 N16 1.360(3) . ?
N13 C14 1.352(3) . ?
C14 N15 1.329(3) . ?
C14 C21 1.495(3) . ?
N15 N16 1.360(3) . ?
N16 Pt25 2.0226(19) . ?
C17 F20 1.330(3) . ?
C17 F18 1.333(3) . ?
C17 F19 1.339(3) . ?
C21 F23 1.327(3) . ?
C21 F22 1.339(3) . ?
C21 F24 1.344(3) . ?
Pt25 P26 2.2708(6) . ?
P26 C44 1.816(2) . ?
P26 C27 1.817(2) . ?
P26 C33 1.820(2) . ?
C27 C32 1.389(3) . ?
C27 C28 1.393(3) . ?
C28 C29 1.389(4) . ?
C28 H28 0.9300 . ?
C29 C30 1.385(4) . ?
C29 H29 0.9300 . ?
C30 C31 1.387(4) . ?
C30 H30 0.9300 . ?
C31 C32 1.392(4) . ?
C31 H31 0.9300 . ?
C32 H32 0.9300 . ?
C33 C34 1.393(4) . ?
C33 C38 1.398(3) . ?
C34 C35 1.394(4) . ?
C34 H34 0.9300 . ?
C35 C36 1.386(4) . ?
C35 H35 0.9300 . ?
C36 C37 1.380(4) . ?
C36 H36 0.9300 . ?
C37 C38 1.390(4) . ?
C37 H37 0.9300 . ?
C38 H38 0.9300 . ?
C39 C40 1.389(4) . ?
C39 C44 1.395(4) . ?
C39 H00W 0.9300 . ?
C40 C41 1.392(4) . ?
C40 H00Y 0.9300 . ?
C41 C42 1.387(4) . ?
C41 H41 0.9300 . ?
C42 C43 1.391(4) . ?
C42 H42 0.9300 . ?
C43 C44 1.403(3) . ?
C43 H43 0.9300 . ?
